data_7237750
loop_
_publ_author_name
'Sen, Abhijit'
'Swain, Diptikanta'
'Guru Row, Tayur N.'
'Sundaresan, A.'

_publ_section_title
;
 Unprecedented 30 K hysteresis across switchable dielectric and magnetic
 properties in a bright luminescent organic--inorganic halide
 (CH6N3)2MnCl4
;
_journal_issue 16
_journal_name_full 'Journal of Materials Chemistry C'
_journal_page_first 4838
_journal_paper_doi 10.1039/C9TC00663J
_journal_volume 7
_journal_year 2019
_chemical_formula_sum 'C2 H12 Cl4 Mn N6'
_chemical_formula_weight 316.92
_space_group_crystal_system monoclinic
_space_group_IT_number 14
_space_group_name_Hall '-P 2ybc'
_space_group_name_H-M_alt 'P 1 21/c 1'
_atom_sites_solution_hydrogens mixed
_audit_creation_method SHELXL-2018/3
_audit_update_record
;
2019-01-17 deposited with the CCDC.	2019-03-27 downloaded from the CCDC.
;
_cell_angle_alpha 90
_cell_angle_beta 93.237(4)
_cell_angle_gamma 90
_cell_formula_units_Z 12
_cell_length_a 8.6611(4)
_cell_length_b 27.0793(14)
_cell_length_c 15.6284(7)
_cell_measurement_reflns_used 14809
_cell_measurement_temperature 295(2)
_cell_measurement_theta_max 26.390
_cell_measurement_theta_min 3.417
_cell_volume 3659.6(3)
_computing_cell_refinement
;
CrysAlisPro, Agilent Technologies,
Version 1.171.37.31 (release 14-01-2014 CrysAlis171 .NET)
(compiled Jan 14 2014,18:38:05)
;
_computing_data_collection
;
CrysAlisPro, Agilent Technologies,
Version 1.171.37.31 (release 14-01-2014 CrysAlis171 .NET)
(compiled Jan 14 2014,18:38:05)
;
_computing_data_reduction
;
CrysAlisPro, Agilent Technologies,
Version 1.171.37.31 (release 14-01-2014 CrysAlis171 .NET)
(compiled Jan 14 2014,18:38:05)
;
_computing_structure_refinement 'SHELXL-2018/3 (Sheldrick, 2018)'
_computing_structure_solution 'SHELXS-2018/3 (Sheldrick, 2018)'
_diffrn_ambient_temperature 295(2)
_diffrn_detector 'CCD plate'
_diffrn_detector_area_resol_mean 8.0419
_diffrn_detector_type Eos
_diffrn_measured_fraction_theta_full 0.997
_diffrn_measured_fraction_theta_max 0.990
_diffrn_measurement_device 'four-circle diffractometer'
_diffrn_measurement_device_type 'Xcalibur, Eos, Nova'
_diffrn_measurement_method '\w scans'
_diffrn_radiation_monochromator mirror
_diffrn_radiation_type MoK\a
_diffrn_radiation_wavelength 0.71073
_diffrn_reflns_av_R_equivalents 0.0687
_diffrn_reflns_av_unetI/netI 0.1146
_diffrn_reflns_Laue_measured_fraction_full 0.997
_diffrn_reflns_Laue_measured_fraction_max 0.990
_diffrn_reflns_limit_h_max 10
_diffrn_reflns_limit_h_min -10
_diffrn_reflns_limit_k_max 33
_diffrn_reflns_limit_k_min -33
_diffrn_reflns_limit_l_max 10
_diffrn_reflns_limit_l_min -19
_diffrn_reflns_number 14809
_diffrn_reflns_point_group_measured_fraction_full 0.997
_diffrn_reflns_point_group_measured_fraction_max 0.990
_diffrn_reflns_theta_full 25.242
_diffrn_reflns_theta_max 26.390
_diffrn_reflns_theta_min 3.417
_exptl_absorpt_coefficient_mu 1.928
_exptl_absorpt_correction_T_max 0.7449
_exptl_absorpt_correction_T_min 0.7431
_exptl_absorpt_correction_type multi-scan
_exptl_absorpt_process_details
;
CrysAlisPro, Agilent Technologies,
Version 1.171.37.31 (release 14-01-2014 CrysAlis171 .NET)
(compiled Jan 14 2014,18:38:05)
Empirical absorption correction using spherical harmonics,
 implemented in SCALE3 ABSPACK scaling algorithm.
;
_exptl_crystal_colour 'light pink'
_exptl_crystal_density_diffrn 1.726
_exptl_crystal_density_meas ?
_exptl_crystal_description block
_exptl_crystal_F_000 1908
_exptl_crystal_size_max 0.200
_exptl_crystal_size_mid 0.150
_exptl_crystal_size_min 0.100
_refine_diff_density_max 0.619
_refine_diff_density_min -0.562
_refine_diff_density_rms 0.115
_refine_ls_extinction_coef 0.0278(7)
_refine_ls_extinction_expression Fc^*^=kFc[1+0.001xFc^2^\l^3^/sin(2\q)]^-1/4^
_refine_ls_extinction_method 'SHELXL-2018/3 (Sheldrick 2018)'
_refine_ls_goodness_of_fit_ref 1.029
_refine_ls_hydrogen_treatment mixed
_refine_ls_matrix_type full
_refine_ls_number_parameters 374
_refine_ls_number_reflns 7417
_refine_ls_number_restraints 13
_refine_ls_restrained_S_all 1.029
_refine_ls_R_factor_all 0.0965
_refine_ls_R_factor_gt 0.0597
_refine_ls_shift/su_max 0.001
_refine_ls_shift/su_mean 0.000
_refine_ls_structure_factor_coef Fsqd
_refine_ls_weighting_details 'w=1/[\s^2^(Fo^2^)+(0.0414P)^2^] where P=(Fo^2^+2Fc^2^)/3'
_refine_ls_weighting_scheme calc
_refine_ls_wR_factor_gt 0.1207
_refine_ls_wR_factor_ref 0.1454
_reflns_Friedel_coverage 0.000
_reflns_number_gt 4800
_reflns_number_total 7417
_reflns_threshold_expression 'I > 2\s(I)'
_cod_data_source_file c9tc00663j2.cif
_cod_data_source_block shelx
_cod_depositor_comments
;
The following automatic conversions were performed:

data item '_exptl_crystal_density_meas' value 'not measured' was
changed to '?' -- the value is perceived as not measured.

Automatic conversion script
Id: cif_fix_values 6909 2019-04-08 15:41:33Z antanas 
;
_cod_original_sg_symbol_H-M 'P 21/c'
_cod_database_code 7237750
_shelx_shelxl_version_number 2018/3
_shelx_space_group_comment
;
The symmetry employed for this shelxl refinement is uniquely defined
by the following loop, which should always be used as a source of
symmetry information in preference to the above space-group names.
They are only intended as comments.
;
_shelx_estimated_absorpt_t_min 0.699
_shelx_estimated_absorpt_t_max 0.831

loop_
_space_group_symop_operation_xyz
'x, y, z'
'-x, y+1/2, -z+1/2'
'-x, -y, -z'
'x, -y-1/2, z-1/2'

loop_
_atom_site_label
_atom_site_type_symbol
_atom_site_fract_x
_atom_site_fract_y
_atom_site_fract_z
_atom_site_U_iso_or_equiv
_atom_site_adp_type
_atom_site_occupancy
_atom_site_site_symmetry_order
_atom_site_calc_flag
_atom_site_refinement_flags_posn
_atom_site_refinement_flags_adp
_atom_site_refinement_flags_occupancy
Mn1 Mn 0.27824(10) 0.56603(3) 0.79430(5) 0.0346(2) Uani 1 1 d . . .
Mn2 Mn 0.26463(9) 0.44974(3) 0.72344(4) 0.0308(2) Uani 1 1 d . . .
Mn3 Mn 0.26120(10) 0.33585(3) 0.64526(5) 0.0363(3) Uani 1 1 d . . .
Cl1 Cl 0.50075(19) 0.59459(7) 0.88748(8) 0.0549(5) Uani 1 1 d . . .
Cl2 Cl 0.27438(17) 0.63150(5) 0.68503(8) 0.0426(4) Uani 1 1 d . . .
Cl3 Cl 0.08374(19) 0.60407(7) 0.88304(8) 0.0526(4) Uani 1 1 d . . .
Cl4 Cl 0.46555(15) 0.51506(5) 0.69844(7) 0.0330(3) Uani 1 1 d . . .
Cl5 Cl 0.27499(16) 0.48024(5) 0.87738(7) 0.0342(3) Uani 1 1 d . . .
Cl6 Cl 0.06493(15) 0.51694(5) 0.69776(7) 0.0344(3) Uani 1 1 d . . .
Cl7 Cl 0.46831(16) 0.38178(5) 0.74982(8) 0.0377(3) Uani 1 1 d . . .
Cl8 Cl 0.25056(16) 0.42201(5) 0.57022(7) 0.0340(3) Uani 1 1 d . . .
Cl9 Cl 0.06896(16) 0.38127(5) 0.75023(7) 0.0361(3) Uani 1 1 d . . .
Cl10 Cl 0.4605(2) 0.30672(6) 0.55104(8) 0.0548(5) Uani 1 1 d . . .
Cl11 Cl 0.26628(19) 0.26170(6) 0.73781(8) 0.0453(4) Uani 1 1 d . . .
Cl12 Cl 0.04409(19) 0.30634(6) 0.54929(8) 0.0498(4) Uani 1 1 d . . .
C4 C 0.2515(6) 0.5631(2) 0.4560(3) 0.0339(13) Uani 1 1 d . . .
N12 N 0.3864(5) 0.5555(2) 0.4956(3) 0.0503(14) Uani 1 1 d . . .
H12A H 0.469625 0.560506 0.469438 0.060 Uiso 1 1 calc R U .
H12B H 0.391786 0.545371 0.547883 0.060 Uiso 1 1 calc R U .
N11 N 0.1236(5) 0.55565(19) 0.4958(3) 0.0476(14) Uani 1 1 d . . .
H11A H 0.128505 0.545723 0.548144 0.057 Uiso 1 1 calc R U .
H11B H 0.035164 0.560724 0.469451 0.057 Uiso 1 1 calc R U .
N10 N 0.2437(6) 0.5785(2) 0.3762(2) 0.0510(15) Uani 1 1 d . . .
H10A H 0.327100 0.583503 0.350144 0.061 Uiso 1 1 calc R U .
H10B H 0.155100 0.583521 0.349981 0.061 Uiso 1 1 calc R U .
C2 C 0.7675(6) 0.6259(2) 0.6686(3) 0.0365(13) Uani 1 1 d . . .
N4 N 0.7711(6) 0.6075(2) 0.7475(3) 0.0491(14) Uani 1 1 d . . .
H4A H 0.686185 0.601463 0.771484 0.059 Uiso 1 1 calc R U .
H4B H 0.858388 0.601519 0.774470 0.059 Uiso 1 1 calc R U .
N5 N 0.6349(6) 0.6348(2) 0.6284(3) 0.0520(14) Uani 1 1 d . . .
H5A H 0.631630 0.647142 0.577662 0.062 Uiso 1 1 calc R U .
H5B H 0.550439 0.628236 0.652535 0.062 Uiso 1 1 calc R U .
N6 N 0.8968(5) 0.6355(2) 0.6334(3) 0.0490(14) Uani 1 1 d . . .
H6A H 0.895435 0.647880 0.582692 0.059 Uiso 1 1 calc R U .
H6B H 0.983609 0.629437 0.660836 0.059 Uiso 1 1 calc R U .
C3 C 0.7812(6) 0.4675(2) 0.8955(3) 0.0387(14) Uani 1 1 d . . .
N7 N 0.6490(6) 0.4584(2) 0.9312(3) 0.0561(16) Uani 1 1 d . . .
H7A H 0.562544 0.463944 0.903062 0.067 Uiso 1 1 calc R U .
H7B H 0.649678 0.447046 0.982617 0.067 Uiso 1 1 calc R U .
N8 N 0.7769(6) 0.4848(2) 0.8174(3) 0.0561(16) Uani 1 1 d . . .
H8A H 0.861481 0.489401 0.792234 0.067 Uiso 1 1 calc R U .
H8B H 0.689528 0.491523 0.791167 0.067 Uiso 1 1 calc R U .
N9 N 0.9139(6) 0.4572(2) 0.9357(3) 0.0618(17) Uani 1 1 d . . .
H9A H 0.998649 0.461762 0.910649 0.074 Uiso 1 1 calc R U .
H9B H 0.916318 0.445796 0.987089 0.074 Uiso 1 1 calc R U .
C1 C 0.2194(8) 0.1777(2) 0.4818(3) 0.0499(17) Uani 1 1 d . . .
N3 N 0.2494(6) 0.18726(19) 0.5626(3) 0.0611(17) Uani 1 1 d . . .
H3A H 0.292673 0.165254 0.595536 0.073 Uiso 1 1 calc R U .
H3B H 0.225885 0.215597 0.582985 0.073 Uiso 1 1 calc R U .
N2 N 0.2545(7) 0.1349(2) 0.4503(3) 0.077(2) Uani 1 1 d . . .
H2A H 0.297792 0.112739 0.482916 0.092 Uiso 1 1 calc R U .
H2B H 0.234324 0.128805 0.396810 0.092 Uiso 1 1 calc R U .
N1 N 0.1519(8) 0.2119(3) 0.4328(3) 0.100(3) Uani 1 1 d . . .
H1A H 0.128572 0.239985 0.454405 0.120 Uiso 1 1 calc R U .
H1B H 0.131240 0.206221 0.379259 0.120 Uiso 1 1 calc R U .
C5 C 0.7673(8) 0.2514(3) 0.7029(5) 0.064(2) Uani 1 1 d D . .
N13 N 0.7673(7) 0.2988(2) 0.6856(5) 0.0665(17) Uani 1 1 d D . .
N14A N 0.629(2) 0.2301(9) 0.714(2) 0.069(6) Uani 0.66(5) 1 d D . P
N14B N 0.639(4) 0.2237(18) 0.677(3) 0.069(6) Uani 0.34(5) 1 d D . P
N15A N 0.9046(19) 0.2322(7) 0.7371(12) 0.056(3) Uani 0.55(2) 1 d D . P
N15B N 0.893(2) 0.2223(8) 0.7004(14) 0.056(3) Uani 0.45(2) 1 d D . P
C6 C 0.6804(13) 0.2058(5) 0.4368(6) 0.096(3) Uiso 1 1 d D . .
N18A N 0.7624(16) 0.2139(6) 0.5109(8) 0.113(5) Uani 0.620(12) 1 d D . P
N18B N 0.755(3) 0.2495(10) 0.4583(15) 0.113(5) Uani 0.380(12) 1 d D . P
N17A N 0.679(3) 0.1574(8) 0.4286(13) 0.145(7) Uani 0.557(19) 1 d D . P
N17B N 0.749(4) 0.1673(10) 0.3916(15) 0.145(7) Uani 0.443(19) 1 d D . P
N16A N 0.5502(12) 0.2193(5) 0.3989(6) 0.115(4) Uani 0.789(13) 1 d D . P
N16B N 0.667(5) 0.2486(14) 0.403(2) 0.115(4) Uani 0.211(13) 1 d D . P
H13A H 0.689(6) 0.316(3) 0.668(5) 0.138 Uiso 1 1 d D U .
H13B H 0.861(4) 0.308(3) 0.678(5) 0.138 Uiso 1 1 d D U .

loop_
_atom_site_aniso_label
_atom_site_aniso_U_11
_atom_site_aniso_U_22
_atom_site_aniso_U_33
_atom_site_aniso_U_23
_atom_site_aniso_U_13
_atom_site_aniso_U_12
Mn1 0.0403(5) 0.0267(5) 0.0371(4) -0.0029(4) 0.0040(4) -0.0013(4)
Mn2 0.0361(5) 0.0233(5) 0.0332(4) -0.0028(4) 0.0029(3) -0.0007(4)
Mn3 0.0457(6) 0.0258(5) 0.0374(4) -0.0017(4) 0.0033(4) 0.0008(4)
Cl1 0.0539(10) 0.0665(12) 0.0440(7) -0.0099(8) 0.0013(7) -0.0224(9)
Cl2 0.0478(9) 0.0312(8) 0.0493(7) 0.0037(7) 0.0065(6) -0.0003(7)
Cl3 0.0568(10) 0.0567(11) 0.0453(7) -0.0025(8) 0.0126(7) 0.0147(9)
Cl4 0.0318(7) 0.0306(8) 0.0369(6) 0.0017(6) 0.0051(5) -0.0025(6)
Cl5 0.0414(8) 0.0327(8) 0.0287(6) 0.0035(6) 0.0035(5) -0.0034(7)
Cl6 0.0317(7) 0.0330(8) 0.0386(6) 0.0028(6) 0.0016(5) 0.0032(6)
Cl7 0.0372(8) 0.0328(8) 0.0425(6) 0.0018(6) -0.0029(6) 0.0040(7)
Cl8 0.0413(8) 0.0299(7) 0.0308(5) 0.0009(6) 0.0017(5) 0.0012(6)
Cl9 0.0364(8) 0.0329(8) 0.0391(6) 0.0007(6) 0.0029(6) -0.0045(7)
Cl10 0.0654(11) 0.0535(11) 0.0465(7) 0.0030(8) 0.0129(7) 0.0196(9)
Cl11 0.0593(10) 0.0314(8) 0.0451(7) 0.0054(7) 0.0031(7) -0.0005(8)
Cl12 0.0580(10) 0.0454(10) 0.0456(7) -0.0029(7) -0.0016(7) -0.0137(8)
C4 0.029(3) 0.035(3) 0.037(3) 0.003(3) -0.001(2) -0.001(3)
N12 0.037(3) 0.074(4) 0.040(2) 0.011(3) 0.000(2) 0.005(3)
N11 0.032(3) 0.069(4) 0.042(2) 0.014(3) 0.001(2) -0.006(3)
N10 0.047(3) 0.070(4) 0.036(2) 0.014(3) 0.001(2) 0.004(3)
C2 0.037(3) 0.032(3) 0.040(3) -0.001(3) 0.002(2) -0.005(3)
N4 0.042(3) 0.063(4) 0.042(2) 0.009(3) 0.001(2) 0.002(3)
N5 0.045(3) 0.066(4) 0.045(2) 0.016(3) 0.007(2) 0.008(3)
N6 0.040(3) 0.059(4) 0.049(3) 0.009(3) 0.008(2) -0.010(3)
C3 0.033(3) 0.049(4) 0.035(3) -0.006(3) 0.006(2) -0.005(3)
N7 0.038(3) 0.092(5) 0.038(2) 0.000(3) 0.005(2) -0.012(3)
N8 0.047(3) 0.077(4) 0.045(3) 0.020(3) 0.007(2) 0.003(3)
N9 0.035(3) 0.101(5) 0.049(3) 0.013(3) 0.003(2) 0.006(3)
C1 0.060(4) 0.045(4) 0.044(3) -0.017(3) -0.001(3) 0.011(4)
N3 0.106(5) 0.032(3) 0.045(3) -0.006(2) -0.002(3) 0.007(3)
N2 0.114(6) 0.062(4) 0.053(3) -0.024(3) -0.018(3) 0.041(4)
N1 0.163(7) 0.086(5) 0.051(3) 0.005(4) -0.003(4) 0.075(6)
C5 0.047(4) 0.053(5) 0.093(5) 0.021(4) 0.013(4) 0.000(4)
N13 0.049(4) 0.037(4) 0.114(5) 0.006(4) 0.010(4) -0.002(3)
N14A 0.045(5) 0.062(8) 0.101(16) 0.034(11) 0.011(8) -0.004(5)
N14B 0.045(5) 0.062(8) 0.101(16) 0.034(11) 0.011(8) -0.004(5)
N15A 0.042(4) 0.046(8) 0.078(11) -0.002(7) -0.023(7) -0.006(5)
N15B 0.042(4) 0.046(8) 0.078(11) -0.002(7) -0.023(7) -0.006(5)
N18A 0.119(9) 0.126(13) 0.094(9) -0.061(8) 0.003(8) -0.009(10)
N18B 0.119(9) 0.126(13) 0.094(9) -0.061(8) 0.003(8) -0.009(10)
N17A 0.21(2) 0.122(12) 0.098(13) 0.034(10) -0.003(11) -0.069(12)
N17B 0.21(2) 0.122(12) 0.098(13) 0.034(10) -0.003(11) -0.069(12)
N16A 0.078(8) 0.150(12) 0.114(6) -0.021(7) -0.011(6) 0.027(8)
N16B 0.078(8) 0.150(12) 0.114(6) -0.021(7) -0.011(6) 0.027(8)

loop_
_atom_type_symbol
_atom_type_description
_atom_type_scat_dispersion_real
_atom_type_scat_dispersion_imag
_atom_type_scat_source
C C 0.0033 0.0016 'International Tables Vol C Tables 4.2.6.8 and 6.1.1.4'
H H 0.0000 0.0000 'International Tables Vol C Tables 4.2.6.8 and 6.1.1.4'
N N 0.0061 0.0033 'International Tables Vol C Tables 4.2.6.8 and 6.1.1.4'
Cl Cl 0.1484 0.1585 'International Tables Vol C Tables 4.2.6.8 and 6.1.1.4'
Mn Mn 0.3368 0.7283 'International Tables Vol C Tables 4.2.6.8 and 6.1.1.4'

loop_
_geom_angle_atom_site_label_1
_geom_angle_atom_site_label_2
_geom_angle_atom_site_label_3
_geom_angle
Cl2 Mn1 Cl3 96.10(6)
Cl2 Mn1 Cl1 99.38(6)
Cl3 Mn1 Cl1 94.16(6)
Cl2 Mn1 Cl4 88.15(5)
Cl3 Mn1 Cl4 172.84(7)
Cl1 Mn1 Cl4 90.81(5)
Cl2 Mn1 Cl5 165.27(5)
Cl3 Mn1 Cl5 93.66(5)
Cl1 Mn1 Cl5 90.87(5)
Cl4 Mn1 Cl5 81.10(5)
Cl2 Mn1 Cl6 89.12(5)
Cl3 Mn1 Cl6 93.03(6)
Cl1 Mn1 Cl6 168.21(7)
Cl4 Mn1 Cl6 81.25(5)
Cl5 Mn1 Cl6 79.36(5)
Cl8 Mn2 Cl6 93.90(5)
Cl8 Mn2 Cl4 93.37(5)
Cl6 Mn2 Cl4 86.70(5)
Cl8 Mn2 Cl5 178.29(6)
Cl6 Mn2 Cl5 84.46(5)
Cl4 Mn2 Cl5 86.04(5)
Cl8 Mn2 Cl9 86.70(5)
Cl6 Mn2 Cl9 95.39(5)
Cl4 Mn2 Cl9 177.90(6)
Cl5 Mn2 Cl9 93.95(5)
Cl8 Mn2 Cl7 86.25(5)
Cl6 Mn2 Cl7 179.74(6)
Cl4 Mn2 Cl7 93.08(5)
Cl5 Mn2 Cl7 95.39(5)
Cl9 Mn2 Cl7 84.83(5)
Cl10 Mn3 Cl12 93.94(6)
Cl10 Mn3 Cl11 95.72(6)
Cl12 Mn3 Cl11 94.60(6)
Cl10 Mn3 Cl8 91.48(5)
Cl12 Mn3 Cl8 90.57(5)
Cl11 Mn3 Cl8 170.81(5)
Cl10 Mn3 Cl7 92.63(6)
Cl12 Mn3 Cl7 170.34(6)
Cl11 Mn3 Cl7 91.79(5)
Cl8 Mn3 Cl7 82.18(5)
Cl10 Mn3 Cl9 170.86(7)
Cl12 Mn3 Cl9 92.40(5)
Cl11 Mn3 Cl9 90.33(5)
Cl8 Mn3 Cl9 81.86(5)
Cl7 Mn3 Cl9 80.31(5)
Mn2 Cl4 Mn1 80.14(4)
Mn2 Cl5 Mn1 79.79(4)
Mn2 Cl6 Mn1 79.83(4)
Mn2 Cl7 Mn3 78.66(4)
Mn2 Cl8 Mn3 80.79(4)
Mn2 Cl9 Mn3 78.11(4)
N12 C4 N10 119.8(5)
N12 C4 N11 120.3(5)
N10 C4 N11 119.8(5)
N5 C2 N6 121.1(5)
N5 C2 N4 119.5(5)
N6 C2 N4 119.4(5)
N8 C3 N9 120.2(5)
N8 C3 N7 118.8(5)
N9 C3 N7 120.9(5)
N3 C1 N2 120.5(6)
N3 C1 N1 118.8(6)
N2 C1 N1 120.8(5)
N13 C5 N14A 117.0(12)
N13 C5 N15B 123.9(12)
N14A C5 N15B 118.6(16)
N13 C5 N15A 116.1(10)
N14A C5 N15A 122.8(14)
N15B C5 N15A 27.0(8)
N13 C5 N14B 119(2)
N14A C5 N14B 25.8(15)
N15B C5 N14B 108(3)
N15A C5 N14B 125(2)
N14B N14A C5 80(4)
N14A N14B C5 74(4)
N15B N15A C5 74(3)
N15A N15B C5 79(3)
N16B C6 N16A 60(2)
N16B C6 N17A 150(2)
N16A C6 N17A 103.4(15)
N16B C6 N18A 104(2)
N16A C6 N18A 138.9(12)
N17A C6 N18A 104.3(15)
N16B C6 N18B 50(2)
N16A C6 N18B 104.7(16)
N17A C6 N18B 151(2)
N18A C6 N18B 55.5(12)
N16B C6 N17B 120(2)
N16A C6 N17B 111.0(16)
N17A C6 N17B 38.3(11)
N18A C6 N17B 109.6(16)
N18B C6 N17B 123.6(18)
N18B N18A C6 63.7(11)
N16B N18B N18A 120(3)
N16B N18B C6 60(2)
N18A N18B C6 60.8(14)
N17B N17A C6 76(2)
N17A N17B C6 65(2)
N16B N16A C6 59.1(14)
N18B N16B C6 70(2)
N18B N16B N16A 123(4)
C6 N16B N16A 61(2)

loop_
_geom_bond_atom_site_label_1
_geom_bond_atom_site_label_2
_geom_bond_distance
Mn1 Cl2 2.4605(16)
Mn1 Cl3 2.4671(17)
Mn1 Cl1 2.4731(16)
Mn1 Cl4 2.6563(15)
Mn1 Cl5 2.6621(16)
Mn1 Cl6 2.6725(15)
Mn2 Cl8 2.5059(13)
Mn2 Cl6 2.5272(15)
Mn2 Cl4 2.5272(15)
Mn2 Cl5 2.5405(13)
Mn2 Cl9 2.5622(16)
Mn2 Cl7 2.5663(16)
Mn3 Cl10 2.4614(17)
Mn3 Cl12 2.4710(16)
Mn3 Cl11 2.4736(16)
Mn3 Cl8 2.6106(16)
Mn3 Cl7 2.6653(15)
Mn3 Cl9 2.6990(16)
C4 N12 1.307(6)
C4 N10 1.313(6)
C4 N11 1.317(6)
C2 N5 1.300(7)
C2 N6 1.302(7)
C2 N4 1.328(6)
C3 N8 1.305(6)
C3 N9 1.308(7)
C3 N7 1.325(7)
C1 N3 1.300(6)
C1 N2 1.301(8)
C1 N1 1.318(8)
C5 N13 1.311(9)
C5 N14A 1.347(16)
C5 N15B 1.35(2)
C5 N15A 1.378(17)
C5 N14B 1.38(3)
N14A N14B 0.61(4)
N15A N15B 0.636(18)
C6 N16B 1.27(3)
C6 N16A 1.296(13)
C6 N17A 1.32(2)
C6 N18A 1.342(14)
C6 N18B 1.38(2)
C6 N17B 1.41(3)
N18A N18B 1.27(3)
N18B N16B 1.11(4)
N17A N17B 0.90(3)
N16A N16B 1.29(4)
